data_4079540
loop_
_publ_author_name
'Mo, Zhenbo'
'Chen, Dake'
'Leng, Xuebin'
'Deng, Liang'

_publ_section_title
;
 Intramolecular C(sp3)--H Bond Activation Reactions of Low-Valent Cobalt
 Complexes with Coordination Unsaturation
;
_journal_issue 20
_journal_name_full Organometallics
_journal_page_first 7040
_journal_paper_doi 10.1021/om300804a
_journal_volume 31
_journal_year 2012
_chemical_formula_sum 'C42 H47 Co N6'
_chemical_formula_weight 694.79
_chemical_name_systematic
; 
 ? 
;
_space_group_IT_number 2
_symmetry_cell_setting triclinic
_symmetry_space_group_name_Hall '-P 1'
_symmetry_space_group_name_H-M 'P -1'
_atom_sites_solution_hydrogens geom
_atom_sites_solution_primary direct
_atom_sites_solution_secondary difmap
_audit_creation_method SHELXL-97
_cell_angle_alpha 75.9710(10)
_cell_angle_beta 74.3470(10)
_cell_angle_gamma 80.8700(10)
_cell_formula_units_Z 2
_cell_length_a 10.9031(7)
_cell_length_b 12.8177(8)
_cell_length_c 14.6435(9)
_cell_measurement_reflns_used 3871
_cell_measurement_temperature 293(2)
_cell_measurement_theta_max 53.472
_cell_measurement_theta_min 4.750
_cell_volume 1902.2(2)
_computing_cell_refinement 'Bruker SMART'
_computing_data_collection 'Bruker SMART'
_computing_data_reduction 'Bruker SHELXTL'
_computing_molecular_graphics 'Bruker SHELXTL'
_computing_publication_material 'Bruker SHELXTL'
_computing_structure_refinement 'SHELXL-97 (Sheldrick, 2008)'
_computing_structure_solution 'SHELXS-97 (Sheldrick, 2008)'
_diffrn_ambient_temperature 293(2)
_diffrn_measured_fraction_theta_full 0.989
_diffrn_measured_fraction_theta_max 0.989
_diffrn_measurement_device_type 'CCD area detector'
_diffrn_measurement_method 'phi and omega scans'
_diffrn_radiation_monochromator graphite
_diffrn_radiation_source 'fine-focus sealed tube'
_diffrn_radiation_type MoK\a
_diffrn_radiation_wavelength 0.71073
_diffrn_reflns_av_R_equivalents 0.0215
_diffrn_reflns_av_sigmaI/netI 0.0406
_diffrn_reflns_limit_h_max 12
_diffrn_reflns_limit_h_min -10
_diffrn_reflns_limit_k_max 15
_diffrn_reflns_limit_k_min -11
_diffrn_reflns_limit_l_max 17
_diffrn_reflns_limit_l_min -14
_diffrn_reflns_number 9728
_diffrn_reflns_theta_full 25.02
_diffrn_reflns_theta_max 25.02
_diffrn_reflns_theta_min 1.65
_exptl_absorpt_coefficient_mu 0.488
_exptl_absorpt_correction_T_max 0.9173
_exptl_absorpt_correction_T_min 0.8836
_exptl_absorpt_correction_type multi-scan
_exptl_absorpt_process_details sadabs
_exptl_crystal_colour colorless
_exptl_crystal_density_diffrn 1.213
_exptl_crystal_density_method 'not measured'
_exptl_crystal_description prism
_exptl_crystal_F_000 736
_exptl_crystal_size_max 0.26
_exptl_crystal_size_mid 0.21
_exptl_crystal_size_min 0.18
_refine_diff_density_max 0.304
_refine_diff_density_min -0.213
_refine_diff_density_rms 0.053
_refine_ls_extinction_method none
_refine_ls_goodness_of_fit_ref 0.966
_refine_ls_hydrogen_treatment constr
_refine_ls_matrix_type full
_refine_ls_number_parameters 452
_refine_ls_number_reflns 6647
_refine_ls_number_restraints 1
_refine_ls_restrained_S_all 0.966
_refine_ls_R_factor_all 0.0589
_refine_ls_R_factor_gt 0.0440
_refine_ls_shift/su_max 0.010
_refine_ls_shift/su_mean 0.000
_refine_ls_structure_factor_coef Fsqd
_refine_ls_weighting_details 'calc w=1/[\s^2^(Fo^2^)+(0.0626P)^2^+0.0000P] where P=(Fo^2^+2Fc^2^)/3'
_refine_ls_weighting_scheme calc
_refine_ls_wR_factor_gt 0.1050
_refine_ls_wR_factor_ref 0.1105
_reflns_number_gt 4965
_reflns_number_total 6647
_reflns_threshold_expression >2sigma(I)
_cod_data_source_file om300804a_si_002.cif
_cod_data_source_block 3
_cod_depositor_comments
;
The following automatic conversions were performed:

'_symmetry_cell_setting' value 'Triclinic' changed to 'triclinic'
according to /home/saulius/struct/CIF-dictionaries/cif_core.dic
dictionary named 'cif_core.dic' version 2.4.2 from 2011-04-26.

Automatic conversion script
Id: cif_fix_values 1891 2012-01-12 08:04:46Z andrius 
;
_cod_original_sg_symbol_H-M P-1
_cod_database_code 4079540

loop_
_symmetry_equiv_pos_as_xyz
'x, y, z'
'-x, -y, -z'

loop_
_atom_site_label
_atom_site_type_symbol
_atom_site_fract_x
_atom_site_fract_y
_atom_site_fract_z
_atom_site_U_iso_or_equiv
_atom_site_adp_type
_atom_site_occupancy
_atom_site_symmetry_multiplicity
_atom_site_calc_flag
_atom_site_refinement_flags
Co1 Co 0.78949(3) 0.26226(2) 0.31621(2) 0.04820(12) Uani 1 1 d .
N1 N 1.06133(17) 0.30015(15) 0.28348(14) 0.0547(5) Uani 1 1 d .
N2 N 0.94281(17) 0.37620(15) 0.39584(15) 0.0573(5) Uani 1 1 d .
N3 N 0.63287(19) 0.17245(16) 0.22154(16) 0.0625(5) Uani 1 1 d .
N4 N 0.55506(17) 0.15032(15) 0.37524(15) 0.0563(5) Uani 1 1 d .
N5 N 0.7876(2) 0.36416(18) 0.21144(16) 0.0654(6) Uani 1 1 d .
N6 N 0.7823(3) 0.4308(2) 0.1496(2) 0.1045(9) Uani 1 1 d .
C1 C 0.9369(2) 0.31258(17) 0.33434(16) 0.0491(5) Uani 1 1 d .
C2 C 0.6512(2) 0.19805(18) 0.30248(17) 0.0518(6) Uani 1 1 d .
C3 C 1.1396(2) 0.3552(2) 0.3118(2) 0.0682(7) Uani 1 1 d .
H3 H 1.2273 0.3580 0.2867 0.082 Uiso 1 1 calc R
C4 C 1.0666(2) 0.4029(2) 0.3809(2) 0.0711(7) Uani 1 1 d .
H4 H 1.0928 0.4460 0.4134 0.085 Uiso 1 1 calc R
C5 C 0.5307(3) 0.1099(2) 0.2458(2) 0.0777(8) Uani 1 1 d .
H5 H 0.5010 0.0830 0.2031 0.093 Uiso 1 1 calc R
C6 C 0.4840(3) 0.0959(2) 0.3398(2) 0.0716(8) Uani 1 1 d .
H6 H 0.4157 0.0567 0.3761 0.086 Uiso 1 1 calc R
C7 C 0.7768(2) 0.14962(18) 0.43795(16) 0.0523(6) Uani 1 1 d .
H7A H 0.7946 0.0787 0.4221 0.063 Uiso 1 1 calc R
H7B H 0.8407 0.1573 0.4703 0.063 Uiso 1 1 calc R
C8 C 0.6484(2) 0.15804(17) 0.50445(17) 0.0512(6) Uani 1 1 d .
C9 C 0.6318(2) 0.16924(19) 0.59958(18) 0.0608(6) Uani 1 1 d .
H9 H 0.7042 0.1705 0.6212 0.073 Uiso 1 1 calc R
C10 C 0.5136(3) 0.1785(2) 0.66309(19) 0.0688(7) Uani 1 1 d .
C11 C 0.4072(3) 0.1772(2) 0.6298(2) 0.0748(8) Uani 1 1 d U
H11 H 0.3267 0.1825 0.6720 0.090 Uiso 1 1 calc R
C12 C 0.4157(2) 0.1682(2) 0.5353(2) 0.0664(7) Uani 1 1 d U
C13 C 0.5370(2) 0.15767(17) 0.47416(18) 0.0540(6) Uani 1 1 d .
C14 C 0.5010(3) 0.1899(3) 0.7652(2) 0.1011(11) Uani 1 1 d .
H14A H 0.4125 0.2067 0.7951 0.152 Uiso 1 1 calc R
H14B H 0.5493 0.2469 0.7640 0.152 Uiso 1 1 calc R
H14C H 0.5333 0.1233 0.8016 0.152 Uiso 1 1 calc R
C15 C 0.2917(2) 0.1763(3) 0.5053(2) 0.0991(10) Uani 1 1 d .
H15A H 0.3014 0.2163 0.4397 0.149 Uiso 1 1 calc R
H15B H 0.2245 0.2126 0.5475 0.149 Uiso 1 1 calc R
H15C H 0.2706 0.1050 0.5098 0.149 Uiso 1 1 calc R
C16 C 0.7156(3) 0.1958(2) 0.12592(19) 0.0687(7) Uani 1 1 d .
C17 C 0.6746(3) 0.2765(3) 0.0546(2) 0.0871(9) Uani 1 1 d .
C18 C 0.7602(5) 0.2987(3) -0.0352(2) 0.1088(12) Uani 1 1 d .
H18 H 0.7350 0.3521 -0.0841 0.131 Uiso 1 1 calc R
C19 C 0.8803(5) 0.2453(4) -0.0548(3) 0.1128(13) Uani 1 1 d .
C20 C 0.9137(3) 0.1623(3) 0.0168(3) 0.0975(10) Uani 1 1 d .
H20 H 0.9933 0.1230 0.0031 0.117 Uiso 1 1 calc R
C21 C 0.8335(3) 0.1356(2) 0.1077(2) 0.0750(8) Uani 1 1 d .
C22 C 0.5434(4) 0.3396(3) 0.0755(3) 0.1190(13) Uani 1 1 d .
H22A H 0.5294 0.3871 0.0167 0.179 Uiso 1 1 calc R
H22B H 0.5393 0.3813 0.1227 0.179 Uiso 1 1 calc R
H22C H 0.4788 0.2902 0.1001 0.179 Uiso 1 1 calc R
C23 C 0.9763(5) 0.2770(5) -0.1518(3) 0.174(2) Uani 1 1 d .
H23A H 0.9725 0.2321 -0.1945 0.261 Uiso 1 1 calc R
H23B H 1.0610 0.2677 -0.1415 0.261 Uiso 1 1 calc R
H23C H 0.9557 0.3513 -0.1803 0.261 Uiso 1 1 calc R
C24 C 0.8722(3) 0.0434(3) 0.1841(2) 0.0903(9) Uani 1 1 d .
H24A H 0.9488 0.0032 0.1552 0.135 Uiso 1 1 calc R
H24B H 0.8048 -0.0032 0.2111 0.135 Uiso 1 1 calc R
H24C H 0.8876 0.0717 0.2346 0.135 Uiso 1 1 calc R
C25 C 1.1145(2) 0.2310(2) 0.21545(16) 0.0558(6) Uani 1 1 d .
C26 C 1.1487(3) 0.2767(3) 0.1168(2) 0.0783(8) Uani 1 1 d .
C27 C 1.2108(3) 0.2066(3) 0.0544(2) 0.0888(10) Uani 1 1 d .
H27 H 1.2341 0.2351 -0.0118 0.107 Uiso 1 1 calc R
C28 C 1.2388(3) 0.0978(3) 0.0869(2) 0.0809(8) Uani 1 1 d .
C29 C 1.2045(2) 0.0565(2) 0.1852(2) 0.0722(7) Uani 1 1 d .
H29 H 1.2230 -0.0170 0.2083 0.087 Uiso 1 1 calc R
C30 C 1.1428(2) 0.1216(2) 0.25109(17) 0.0582(6) Uani 1 1 d .
C31 C 1.1210(4) 0.3957(3) 0.0787(2) 0.1207(13) Uani 1 1 d .
H31A H 1.0580 0.4067 0.0414 0.181 Uiso 1 1 d R
H31B H 1.1982 0.4247 0.0382 0.181 Uiso 1 1 d R
H31C H 1.0890 0.4317 0.1320 0.181 Uiso 1 1 d R
C32 C 1.3043(3) 0.0249(4) 0.0168(3) 0.1215(14) Uani 1 1 d .
H32A H 1.2839 0.0545 -0.0448 0.182 Uiso 1 1 calc R
H32B H 1.2753 -0.0457 0.0420 0.182 Uiso 1 1 calc R
H32C H 1.3953 0.0197 0.0086 0.182 Uiso 1 1 calc R
C33 C 1.1093(2) 0.0715(2) 0.35723(18) 0.0714(7) Uani 1 1 d .
H33A H 1.0256 0.0472 0.3749 0.107 Uiso 1 1 calc R
H33B H 1.1101 0.1241 0.3939 0.107 Uiso 1 1 calc R
H33C H 1.1709 0.0112 0.3710 0.107 Uiso 1 1 calc R
C34 C 0.8396(2) 0.4106(2) 0.4700(2) 0.0621(7) Uani 1 1 d .
C35 C 0.7517(3) 0.4973(2) 0.4440(3) 0.0794(8) Uani 1 1 d .
C36 C 0.6553(3) 0.5298(3) 0.5193(3) 0.1003(12) Uani 1 1 d .
H36 H 0.5942 0.5859 0.5036 0.120 Uiso 1 1 calc R
C37 C 0.6466(3) 0.4832(3) 0.6141(3) 0.0996(12) Uani 1 1 d .
C38 C 0.7371(3) 0.3989(3) 0.6371(2) 0.0858(9) Uani 1 1 d .
H38 H 0.7325 0.3668 0.7019 0.103 Uiso 1 1 calc R
C39 C 0.8348(2) 0.3607(2) 0.5659(2) 0.0669(7) Uani 1 1 d .
C40 C 0.7630(4) 0.5564(3) 0.3413(3) 0.1177(13) Uani 1 1 d .
H40A H 0.7683 0.5058 0.3013 0.177 Uiso 1 1 calc R
H40B H 0.8387 0.5938 0.3193 0.177 Uiso 1 1 calc R
H40C H 0.6892 0.6077 0.3373 0.177 Uiso 1 1 calc R
C41 C 0.5432(3) 0.5247(4) 0.6942(3) 0.1509(19) Uani 1 1 d .
H41A H 0.5770 0.5747 0.7180 0.226 Uiso 1 1 calc R
H41B H 0.5159 0.4650 0.7463 0.226 Uiso 1 1 calc R
H41C H 0.4715 0.5605 0.6687 0.226 Uiso 1 1 calc R
C42 C 0.9348(3) 0.2726(3) 0.5937(2) 0.0817(8) Uani 1 1 d .
H42A H 0.9617 0.2288 0.5458 0.123 Uiso 1 1 calc R
H42B H 0.8996 0.2286 0.6557 0.123 Uiso 1 1 calc R
H42C H 1.0070 0.3041 0.5975 0.123 Uiso 1 1 calc R

loop_
_atom_site_aniso_label
_atom_site_aniso_U_11
_atom_site_aniso_U_22
_atom_site_aniso_U_33
_atom_site_aniso_U_23
_atom_site_aniso_U_13
_atom_site_aniso_U_12
Co1 0.0511(2) 0.04121(19) 0.0541(2) -0.00339(14) -0.01742(14) -0.01206(13)
N1 0.0501(11) 0.0490(12) 0.0645(12) -0.0071(10) -0.0123(9) -0.0139(9)
N2 0.0478(11) 0.0504(12) 0.0816(14) -0.0217(11) -0.0195(10) -0.0091(9)
N3 0.0696(13) 0.0544(13) 0.0761(14) -0.0117(11) -0.0365(11) -0.0124(10)
N4 0.0532(11) 0.0462(11) 0.0727(13) 0.0000(10) -0.0260(10) -0.0148(9)
N5 0.0767(14) 0.0597(14) 0.0660(14) -0.0027(12) -0.0274(11) -0.0234(11)
N6 0.149(3) 0.083(2) 0.0833(18) 0.0177(16) -0.0436(17) -0.0423(18)
C1 0.0512(13) 0.0373(12) 0.0588(14) -0.0045(11) -0.0166(11) -0.0076(10)
C2 0.0572(14) 0.0402(13) 0.0614(14) -0.0040(11) -0.0250(11) -0.0065(10)
C3 0.0503(14) 0.0729(18) 0.0860(19) -0.0202(15) -0.0128(13) -0.0208(13)
C4 0.0583(16) 0.0663(17) 0.103(2) -0.0301(16) -0.0238(15) -0.0206(13)
C5 0.090(2) 0.0658(18) 0.099(2) -0.0162(17) -0.0510(18) -0.0237(15)
C6 0.0663(17) 0.0556(16) 0.104(2) -0.0051(15) -0.0393(16) -0.0222(13)
C7 0.0496(13) 0.0483(14) 0.0595(14) -0.0008(11) -0.0206(11) -0.0098(10)
C8 0.0532(13) 0.0375(12) 0.0599(14) 0.0015(10) -0.0153(11) -0.0110(10)
C9 0.0663(16) 0.0468(14) 0.0675(16) -0.0043(12) -0.0170(13) -0.0113(12)
C10 0.083(2) 0.0474(15) 0.0659(17) -0.0057(13) -0.0046(14) -0.0093(13)
C11 0.0620(17) 0.0502(16) 0.0877(19) 0.0013(14) 0.0074(15) -0.0030(13)
C12 0.0538(15) 0.0473(15) 0.0870(18) 0.0035(13) -0.0126(13) -0.0076(11)
C13 0.0532(14) 0.0366(12) 0.0681(15) 0.0020(11) -0.0168(12) -0.0096(10)
C14 0.120(3) 0.089(2) 0.078(2) -0.0165(18) 0.0023(18) -0.011(2)
C15 0.0514(17) 0.102(3) 0.136(3) -0.008(2) -0.0234(17) -0.0068(16)
C16 0.089(2) 0.0666(18) 0.0641(17) -0.0188(14) -0.0343(15) -0.0130(15)
C17 0.122(3) 0.079(2) 0.072(2) -0.0211(17) -0.0428(19) -0.0012(19)
C18 0.170(4) 0.100(3) 0.068(2) -0.0140(19) -0.050(2) -0.014(3)
C19 0.146(4) 0.130(4) 0.069(2) -0.029(2) -0.020(2) -0.031(3)
C20 0.103(3) 0.116(3) 0.085(2) -0.044(2) -0.021(2) -0.013(2)
C21 0.087(2) 0.077(2) 0.0750(19) -0.0283(16) -0.0322(16) -0.0096(16)
C22 0.154(3) 0.102(3) 0.108(3) -0.022(2) -0.070(2) 0.033(3)
C23 0.204(5) 0.227(6) 0.074(3) -0.027(3) 0.003(3) -0.048(4)
C24 0.089(2) 0.092(2) 0.099(2) -0.0287(19) -0.0397(18) 0.0067(17)
C25 0.0499(13) 0.0635(16) 0.0527(14) -0.0098(12) -0.0078(10) -0.0133(11)
C26 0.0738(18) 0.082(2) 0.0650(17) -0.0003(16) -0.0035(14) -0.0143(15)
C27 0.080(2) 0.126(3) 0.0513(16) -0.0141(19) 0.0017(14) -0.021(2)
C28 0.0620(17) 0.104(3) 0.080(2) -0.039(2) -0.0029(14) -0.0127(17)
C29 0.0597(16) 0.0713(19) 0.083(2) -0.0217(16) -0.0070(14) -0.0065(13)
C30 0.0490(13) 0.0619(16) 0.0619(15) -0.0144(13) -0.0083(11) -0.0074(11)
C31 0.147(3) 0.096(3) 0.082(2) 0.023(2) -0.004(2) -0.012(2)
C32 0.099(3) 0.165(4) 0.107(3) -0.077(3) 0.007(2) -0.011(2)
C33 0.0713(17) 0.0619(17) 0.0715(17) -0.0062(14) -0.0121(13) 0.0001(13)
C34 0.0487(14) 0.0538(15) 0.097(2) -0.0372(15) -0.0195(13) -0.0073(11)
C35 0.0698(18) 0.0586(18) 0.127(3) -0.0399(19) -0.0365(18) -0.0025(14)
C36 0.0560(19) 0.078(2) 0.185(4) -0.073(3) -0.026(2) 0.0053(16)
C37 0.0546(19) 0.092(3) 0.162(4) -0.076(3) 0.008(2) -0.0192(18)
C38 0.0689(19) 0.093(2) 0.106(2) -0.053(2) 0.0002(16) -0.0282(17)
C39 0.0543(15) 0.0688(18) 0.091(2) -0.0379(16) -0.0152(14) -0.0151(13)
C40 0.137(3) 0.074(2) 0.161(4) -0.040(3) -0.075(3) 0.026(2)
C41 0.078(2) 0.153(4) 0.225(5) -0.122(4) 0.042(3) -0.029(2)
C42 0.0736(19) 0.094(2) 0.086(2) -0.0283(18) -0.0266(15) -0.0054(16)

loop_
_atom_type_symbol
_atom_type_description
_atom_type_scat_dispersion_real
_atom_type_scat_dispersion_imag
_atom_type_scat_source
C C 0.0033 0.0016 'International Tables Vol C Tables 4.2.6.8 and 6.1.1.4'
H H 0.0000 0.0000 'International Tables Vol C Tables 4.2.6.8 and 6.1.1.4'
N N 0.0061 0.0033 'International Tables Vol C Tables 4.2.6.8 and 6.1.1.4'
Co Co 0.3494 0.9721 'International Tables Vol C Tables 4.2.6.8 and 6.1.1.4'

loop_
_geom_angle_atom_site_label_1
_geom_angle_atom_site_label_2
_geom_angle_atom_site_label_3
_geom_angle
N5 Co1 C2 93.03(9)
N5 Co1 C1 91.52(9)
C2 Co1 C1 174.21(9)
N5 Co1 C7 175.49(9)
C2 Co1 C7 83.96(9)
C1 Co1 C7 91.71(9)
C1 N1 C3 111.8(2)
C1 N1 C25 127.01(19)
C3 N1 C25 120.9(2)
C1 N2 C4 111.5(2)
C1 N2 C34 126.90(18)
C4 N2 C34 121.5(2)
C2 N3 C5 111.0(2)
C2 N3 C16 125.2(2)
C5 N3 C16 123.5(2)
C2 N4 C6 111.5(2)
C2 N4 C13 121.84(19)
C6 N4 C13 126.7(2)
N6 N5 Co1 176.2(3)
N1 C1 N2 102.49(18)
N1 C1 Co1 128.17(17)
N2 C1 Co1 129.19(16)
N3 C2 N4 102.54(19)
N3 C2 Co1 129.31(18)
N4 C2 Co1 127.44(17)
C4 C3 N1 107.3(2)
C4 C3 H3 126.4
N1 C3 H3 126.4
C3 C4 N2 106.9(2)
C3 C4 H4 126.6
N2 C4 H4 126.6
C6 C5 N3 107.6(2)
C6 C5 H5 126.2
N3 C5 H5 126.2
C5 C6 N4 107.4(2)
C5 C6 H6 126.3
N4 C6 H6 126.3
C8 C7 Co1 111.71(14)
C8 C7 H7A 109.3
Co1 C7 H7A 109.3
C8 C7 H7B 109.3
Co1 C7 H7B 109.3
H7A C7 H7B 107.9
C9 C8 C13 116.7(2)
C9 C8 C7 121.8(2)
C13 C8 C7 121.5(2)
C10 C9 C8 123.3(2)
C10 C9 H9 118.3
C8 C9 H9 118.3
C9 C10 C11 117.7(3)
C9 C10 C14 121.2(3)
C11 C10 C14 121.1(3)
C10 C11 C12 122.4(2)
C10 C11 H11 118.8
C12 C11 H11 118.8
C13 C12 C11 117.9(2)
C13 C12 C15 124.7(3)
C11 C12 C15 117.4(2)
C12 C13 C8 122.0(2)
C12 C13 N4 121.9(2)
C8 C13 N4 116.1(2)
C10 C14 H14A 109.5
C10 C14 H14B 109.5
H14A C14 H14B 109.5
C10 C14 H14C 109.5
H14A C14 H14C 109.5
H14B C14 H14C 109.5
C12 C15 H15A 109.5
C12 C15 H15B 109.5
H15A C15 H15B 109.5
C12 C15 H15C 109.5
H15A C15 H15C 109.5
H15B C15 H15C 109.5
C21 C16 C17 122.2(3)
C21 C16 N3 118.4(2)
C17 C16 N3 119.4(3)
C18 C17 C16 117.0(3)
C18 C17 C22 121.5(3)
C16 C17 C22 121.4(3)
C19 C18 C17 122.6(4)
C19 C18 H18 118.7
C17 C18 H18 118.7
C18 C19 C20 118.0(4)
C18 C19 C23 121.6(4)
C20 C19 C23 120.5(4)
C21 C20 C19 122.5(4)
C21 C20 H20 118.7
C19 C20 H20 118.7
C20 C21 C16 117.5(3)
C20 C21 C24 121.2(3)
C16 C21 C24 121.3(3)
C17 C22 H22A 109.5
C17 C22 H22B 109.5
H22A C22 H22B 109.5
C17 C22 H22C 109.5
H22A C22 H22C 109.5
H22B C22 H22C 109.5
C19 C23 H23A 109.5
C19 C23 H23B 109.5
H23A C23 H23B 109.5
C19 C23 H23C 109.5
H23A C23 H23C 109.5
H23B C23 H23C 109.5
C21 C24 H24A 109.5
C21 C24 H24B 109.5
H24A C24 H24B 109.5
C21 C24 H24C 109.5
H24A C24 H24C 109.5
H24B C24 H24C 109.5
C30 C25 C26 121.8(2)
C30 C25 N1 118.6(2)
C26 C25 N1 119.3(2)
C25 C26 C27 116.9(3)
C25 C26 C31 121.7(3)
C27 C26 C31 121.5(3)
C28 C27 C26 123.0(3)
C28 C27 H27 118.5
C26 C27 H27 118.5
C27 C28 C29 118.0(3)
C27 C28 C32 121.2(3)
C29 C28 C32 120.8(3)
C28 C29 C30 121.9(3)
C28 C29 H29 119.0
C30 C29 H29 119.0
C25 C30 C29 118.4(2)
C25 C30 C33 122.5(2)
C29 C30 C33 119.1(2)
C26 C31 H31A 109.5
C26 C31 H31B 109.5
H31A C31 H31B 109.5
C26 C31 H31C 109.5
H31A C31 H31C 109.5
H31B C31 H31C 109.5
C28 C32 H32A 109.5
C28 C32 H32B 109.5
H32A C32 H32B 109.5
C28 C32 H32C 109.5
H32A C32 H32C 109.5
H32B C32 H32C 109.5
C30 C33 H33A 109.5
C30 C33 H33B 109.5
H33A C33 H33B 109.5
C30 C33 H33C 109.5
H33A C33 H33C 109.5
H33B C33 H33C 109.5
C39 C34 C35 122.1(3)
C39 C34 N2 118.7(2)
C35 C34 N2 119.2(3)
C36 C35 C34 116.9(3)
C36 C35 C40 121.1(3)
C34 C35 C40 122.0(3)
C37 C36 C35 123.0(3)
C37 C36 H36 118.5
C35 C36 H36 118.5
C36 C37 C38 118.3(3)
C36 C37 C41 121.2(4)
C38 C37 C41 120.4(4)
C37 C38 C39 121.9(3)
C37 C38 H38 119.0
C39 C38 H38 119.0
C34 C39 C38 117.7(3)
C34 C39 C42 121.8(2)
C38 C39 C42 120.4(3)
C35 C40 H40A 109.5
C35 C40 H40B 109.5
H40A C40 H40B 109.5
C35 C40 H40C 109.5
H40A C40 H40C 109.5
H40B C40 H40C 109.5
C37 C41 H41A 109.5
C37 C41 H41B 109.5
H41A C41 H41B 109.5
C37 C41 H41C 109.5
H41A C41 H41C 109.5
H41B C41 H41C 109.5
C39 C42 H42A 109.5
C39 C42 H42B 109.5
H42A C42 H42B 109.5
C39 C42 H42C 109.5
H42A C42 H42C 109.5
H42B C42 H42C 109.5

loop_
_geom_bond_atom_site_label_1
_geom_bond_atom_site_label_2
_geom_bond_distance
Co1 N5 1.760(2)
Co1 C2 1.905(2)
Co1 C1 1.927(2)
Co1 C7 1.991(2)
N1 C1 1.365(3)
N1 C3 1.386(3)
N1 C25 1.438(3)
N2 C1 1.373(3)
N2 C4 1.391(3)
N2 C34 1.434(3)
N3 C2 1.375(3)
N3 C5 1.393(3)
N3 C16 1.437(3)
N4 C2 1.376(3)
N4 C6 1.385(3)
N4 C13 1.432(3)
N5 N6 1.091(3)
C3 C4 1.320(4)
C3 H3 0.9300
C4 H4 0.9300
C5 C6 1.311(4)
C5 H5 0.9300
C6 H6 0.9300
C7 C8 1.479(3)
C7 H7A 0.9700
C7 H7B 0.9700
C8 C9 1.395(3)
C8 C13 1.402(3)
C9 C10 1.378(3)
C9 H9 0.9300
C10 C11 1.378(4)
C10 C14 1.505(4)
C11 C12 1.393(4)
C11 H11 0.9300
C12 C13 1.389(3)
C12 C15 1.512(3)
C14 H14A 0.9600
C14 H14B 0.9600
C14 H14C 0.9600
C15 H15A 0.9600
C15 H15B 0.9600
C15 H15C 0.9600
C16 C21 1.385(4)
C16 C17 1.393(4)
C17 C18 1.387(5)
C17 C22 1.519(4)
C18 C19 1.369(5)
C18 H18 0.9300
C19 C20 1.379(5)
C19 C23 1.527(5)
C20 C21 1.378(4)
C20 H20 0.9300
C21 C24 1.511(4)
C22 H22A 0.9600
C22 H22B 0.9600
C22 H22C 0.9600
C23 H23A 0.9600
C23 H23B 0.9600
C23 H23C 0.9600
C24 H24A 0.9600
C24 H24B 0.9600
C24 H24C 0.9600
C25 C30 1.388(3)
C25 C26 1.392(3)
C26 C27 1.404(4)
C26 C31 1.504(4)
C27 C28 1.373(4)
C27 H27 0.9300
C28 C29 1.377(4)
C28 C32 1.515(4)
C29 C30 1.394(3)
C29 H29 0.9300
C30 C33 1.499(3)
C31 H31A 0.9600
C31 H31B 0.9600
C31 H31C 0.9600
C32 H32A 0.9600
C32 H32B 0.9600
C32 H32C 0.9600
C33 H33A 0.9600
C33 H33B 0.9600
C33 H33C 0.9600
C34 C39 1.385(4)
C34 C35 1.397(4)
C35 C36 1.396(4)
C35 C40 1.493(5)
C36 C37 1.357(5)
C36 H36 0.9300
C37 C38 1.384(5)
C37 C41 1.526(4)
C38 C39 1.395(4)
C38 H38 0.9300
C39 C42 1.502(4)
C40 H40A 0.9600
C40 H40B 0.9600
C40 H40C 0.9600
C41 H41A 0.9600
C41 H41B 0.9600
C41 H41C 0.9600
C42 H42A 0.9600
C42 H42B 0.9600
C42 H42C 0.9600
